data_7239197
loop_
_publ_author_name
'Jia, Hong-Li'
'Li, Guang-Hua'
'Ding, Hong'
'Gao, Zhong-Min'
'Zeng, Guang'
'Yu, Jie-Hui'
'Xu, Ji-Qing'

_publ_section_title
;
 New halo(pseudohalo)cadmates templated by protonatated
 N-heterocyclic/diamine molecules
;
_journal_issue 37
_journal_name_full 'RSC Advances'
_journal_page_first 16416
_journal_paper_doi 10.1039/c3ra43421d
_journal_volume 3
_journal_year 2013
_chemical_formula_sum 'C14 H22 Cd N6 Se4'
_chemical_formula_weight 702.62
_space_group_IT_number 11
_space_group_name_Hall '-P 2yb'
_space_group_name_H-M_alt 'P 1 21/m 1'
_symmetry_cell_setting monoclinic
_symmetry_space_group_name_H-M 'P 1 21/m 1'
_atom_sites_solution_hydrogens geom
_atom_sites_solution_primary direct
_atom_sites_solution_secondary difmap
_audit_creation_method SHELXL-97
_cell_angle_alpha 90.00
_cell_angle_beta 101.90(3)
_cell_angle_gamma 90.00
_cell_formula_units_Z 2
_cell_length_a 6.3554(13)
_cell_length_b 17.096(3)
_cell_length_c 10.443(2)
_cell_measurement_temperature 293(2)
_cell_volume 1110.3(4)
_computing_cell_refinement 'Bruker SMAR'
_computing_data_collection 'Bruker SMAR'
_computing_data_reduction 'Bruker SMAR'
_computing_structure_refinement 'SHELXL-97 (Sheldrick, 1997)'
_computing_structure_solution 'SHELXS-97 (Sheldrick, 1990)'
_diffrn_ambient_temperature 293(2)
_diffrn_detector_area_resol_mean 9.00cm
_diffrn_measured_fraction_theta_full 0.994
_diffrn_measured_fraction_theta_max 0.994
_diffrn_measurement_device_type 'CCD area detector'
_diffrn_measurement_method 'phi and omega scans'
_diffrn_radiation_monochromator graphite
_diffrn_radiation_source 'fine-focus sealed tube'
_diffrn_radiation_type MoK\a
_diffrn_radiation_wavelength 0.71073
_diffrn_reflns_av_R_equivalents 0.0425
_diffrn_reflns_av_sigmaI/netI 0.0661
_diffrn_reflns_limit_h_max 8
_diffrn_reflns_limit_h_min -7
_diffrn_reflns_limit_k_max 22
_diffrn_reflns_limit_k_min -22
_diffrn_reflns_limit_l_max 13
_diffrn_reflns_limit_l_min -13
_diffrn_reflns_number 10881
_diffrn_reflns_theta_full 27.49
_diffrn_reflns_theta_max 27.49
_diffrn_reflns_theta_min 3.11
_diffrn_standards_decay_% none
_diffrn_standards_interval_count none
_diffrn_standards_interval_time none
_diffrn_standards_number none
_exptl_absorpt_coefficient_mu 7.550
_exptl_absorpt_correction_T_max 0.470
_exptl_absorpt_correction_T_min 0.420
_exptl_absorpt_correction_type empirical
_exptl_absorpt_process_details sadabs
_exptl_crystal_colour colorless
_exptl_crystal_density_diffrn 2.102
_exptl_crystal_density_method 'not measured'
_exptl_crystal_description needle
_exptl_crystal_F_000 664
_exptl_crystal_size_max 0.12
_exptl_crystal_size_mid 0.11
_exptl_crystal_size_min 0.10
_refine_diff_density_max 1.136
_refine_diff_density_min -0.783
_refine_diff_density_rms 0.104
_refine_ls_extinction_method none
_refine_ls_goodness_of_fit_ref 1.039
_refine_ls_hydrogen_treatment mixed
_refine_ls_matrix_type full
_refine_ls_number_parameters 132
_refine_ls_number_reflns 2626
_refine_ls_number_restraints 0
_refine_ls_restrained_S_all 1.039
_refine_ls_R_factor_all 0.0375
_refine_ls_R_factor_gt 0.0294
_refine_ls_shift/su_max 0.001
_refine_ls_shift/su_mean 0.000
_refine_ls_structure_factor_coef Fsqd
_refine_ls_weighting_details 'calc w=1/[\s^2^(Fo^2^)+(0.0206P)^2^+1.1056P] where P=(Fo^2^+2Fc^2^)/3'
_refine_ls_weighting_scheme calc
_refine_ls_wR_factor_gt 0.0608
_refine_ls_wR_factor_ref 0.0642
_reflns_number_gt 2228
_reflns_number_total 2626
_reflns_threshold_expression >2sigma(I)
_cod_data_source_file c3ra43421d.txt
_cod_data_source_block 4
_cod_original_cell_volume 1110.2(4)
_cod_original_sg_symbol_H-M P2(1)/m
_cod_database_code 7239197

loop_
_symmetry_equiv_pos_as_xyz
'x, y, z'
'-x, y+1/2, -z'
'-x, -y, -z'
'x, -y-1/2, z'

loop_
_atom_site_label
_atom_site_type_symbol
_atom_site_fract_x
_atom_site_fract_y
_atom_site_fract_z
_atom_site_U_iso_or_equiv
_atom_site_adp_type
_atom_site_occupancy
_atom_site_symmetry_multiplicity
_atom_site_calc_flag
_atom_site_refinement_flags
Cd1 Cd -0.89565(5) 0.7500 0.24124(3) 0.03011(10) Uani 1 2 d S
Se1 Se -0.86054(9) 0.7500 0.49717(5) 0.05001(15) Uani 1 2 d S
Se2 Se -0.49524(7) 0.7500 0.20537(5) 0.03905(13) Uani 1 2 d S
Se3 Se -1.09958(5) 0.626056(19) 0.12445(4) 0.04163(11) Uani 1 1 d .
N1 N -0.5074(5) 0.5865(2) 0.8180(3) 0.0411(7) Uani 1 1 d .
H0B H -0.527(5) 0.6219(19) 0.872(3) 0.030(9) Uiso 1 1 d .
H0A H -0.447(7) 0.546(3) 0.869(4) 0.061(13) Uiso 1 1 d .
N2 N -1.3263(10) 0.7500 0.5028(6) 0.0710(15) Uani 1 2 d S
N3 N -0.6144(9) 0.7500 -0.0848(5) 0.0570(12) Uani 1 2 d S
N4 N -0.7180(5) 0.55124(17) 0.0521(3) 0.0453(7) Uani 1 1 d .
C1 C -0.3522(6) 0.6175(2) 0.7407(4) 0.0491(9) Uani 1 1 d .
H1B H -0.2170 0.6298 0.7994 0.059 Uiso 1 1 calc R
H1C H -0.4087 0.6654 0.6970 0.059 Uiso 1 1 calc R
C2 C -0.3130(5) 0.5581(2) 0.6393(4) 0.0417(8) Uani 1 1 d .
H2A H -0.2196 0.5812 0.5869 0.050 Uiso 1 1 calc R
H2B H -0.2396 0.5130 0.6840 0.050 Uiso 1 1 calc R
C3 C -0.5203(5) 0.53119(19) 0.5490(3) 0.0338(7) Uani 1 1 d .
H3A H -0.5858 0.5767 0.4992 0.041 Uiso 1 1 calc R
C4 C -0.6760(5) 0.5022(2) 0.6334(4) 0.0424(8) Uani 1 1 d .
H4A H -0.8122 0.4887 0.5768 0.051 Uiso 1 1 calc R
H4B H -0.6178 0.4551 0.6794 0.051 Uiso 1 1 calc R
C5 C -0.7149(5) 0.5624(2) 0.7323(3) 0.0416(8) Uani 1 1 d .
H5A H -0.7853 0.6078 0.6868 0.050 Uiso 1 1 calc R
H5B H -0.8089 0.5406 0.7854 0.050 Uiso 1 1 calc R
C6 C -1.1468(10) 0.7500 0.4985(5) 0.0486(13) Uani 1 2 d S
C7 C -0.5742(8) 0.7500 0.0270(6) 0.0404(11) Uani 1 2 d S
C8 C -0.8632(5) 0.58151(17) 0.0802(3) 0.0340(7) Uani 1 1 d .

loop_
_atom_site_aniso_label
_atom_site_aniso_U_11
_atom_site_aniso_U_22
_atom_site_aniso_U_33
_atom_site_aniso_U_23
_atom_site_aniso_U_13
_atom_site_aniso_U_12
Cd1 0.03447(18) 0.02776(16) 0.03114(18) 0.000 0.01381(14) 0.000
Se1 0.0560(3) 0.0656(4) 0.0285(3) 0.000 0.0089(2) 0.000
Se2 0.0293(2) 0.0469(3) 0.0434(3) 0.000 0.0130(2) 0.000
Se3 0.03437(18) 0.03517(18) 0.0571(3) -0.01378(16) 0.01354(16) -0.00337(13)
N1 0.0499(18) 0.0450(17) 0.0316(17) -0.0059(15) 0.0161(14) 0.0046(14)
N2 0.072(4) 0.096(4) 0.052(3) 0.000 0.028(3) 0.000
N3 0.078(3) 0.050(3) 0.048(3) 0.000 0.026(3) 0.000
N4 0.0491(17) 0.0438(16) 0.0456(19) -0.0067(15) 0.0161(15) 0.0085(14)
C1 0.054(2) 0.056(2) 0.041(2) -0.0105(18) 0.0169(18) -0.0114(17)
C2 0.0404(19) 0.052(2) 0.036(2) -0.0045(16) 0.0164(15) -0.0032(15)
C3 0.0370(17) 0.0400(16) 0.0260(16) 0.0042(14) 0.0104(13) 0.0055(14)
C4 0.0393(18) 0.053(2) 0.038(2) -0.0079(16) 0.0154(16) -0.0037(15)
C5 0.0402(18) 0.051(2) 0.036(2) -0.0015(16) 0.0142(15) 0.0055(15)
C6 0.066(4) 0.053(3) 0.032(3) 0.000 0.020(3) 0.000
C7 0.043(3) 0.034(2) 0.049(3) 0.000 0.021(2) 0.000
C8 0.0431(18) 0.0280(14) 0.0312(18) -0.0019(13) 0.0085(14) -0.0006(13)

loop_
_atom_type_symbol
_atom_type_description
_atom_type_scat_dispersion_real
_atom_type_scat_dispersion_imag
_atom_type_scat_source
C C 0.0033 0.0016 'International Tables Vol C Tables 4.2.6.8 and 6.1.1.4'
H H 0.0000 0.0000 'International Tables Vol C Tables 4.2.6.8 and 6.1.1.4'
N N 0.0061 0.0033 'International Tables Vol C Tables 4.2.6.8 and 6.1.1.4'
Se Se -0.0929 2.2259 'International Tables Vol C Tables 4.2.6.8 and 6.1.1.4'
Cd Cd -0.8075 1.2024 'International Tables Vol C Tables 4.2.6.8 and 6.1.1.4'

loop_
_geom_angle_atom_site_label_1
_geom_angle_atom_site_label_2
_geom_angle_atom_site_label_3
_geom_angle
_geom_angle_site_symmetry_1
_geom_angle_site_symmetry_3
Se1 Cd1 Se3 113.469(19) . .
Se1 Cd1 Se3 113.469(19) . 4_575
Se3 Cd1 Se3 106.37(3) . 4_575
Se1 Cd1 Se2 105.11(4) . .
Se3 Cd1 Se2 109.175(18) . .
Se3 Cd1 Se2 109.175(18) 4_575 .
C6 Se1 Cd1 97.58(17) . .
C7 Se2 Cd1 94.26(16) . .
C8 Se3 Cd1 95.75(10) . .
C5 N1 C1 112.0(3) . .
N1 C1 C2 111.0(3) . .
C3 C2 C1 112.7(3) . .
C2 C3 C4 108.6(3) . .
C2 C3 C3 112.3(3) . 3_466
C4 C3 C3 112.0(3) . 3_466
C5 C4 C3 112.7(3) . .
N1 C5 C4 110.4(3) . .
N2 C6 Se1 178.3(5) . .
N3 C7 Se2 177.1(5) . .
N4 C8 Se3 177.8(3) . .

loop_
_geom_bond_atom_site_label_1
_geom_bond_atom_site_label_2
_geom_bond_distance
_geom_bond_site_symmetry_2
Cd1 Se1 2.6357(8) .
Cd1 Se3 2.6467(6) .
Cd1 Se3 2.6467(6) 4_575
Cd1 Se2 2.6475(8) .
Se1 C6 1.822(6) .
Se2 C7 1.826(6) .
Se3 C8 1.827(3) .
N1 C5 1.491(5) .
N1 C1 1.495(5) .
N2 C6 1.151(7) .
N3 C7 1.143(7) .
N4 C8 1.148(4) .
C1 C2 1.525(5) .
C2 C3 1.524(5) .
C3 C4 1.537(4) .
C3 C3 1.537(6) 3_466
C4 C5 1.514(5) .

loop_
_geom_hbond_atom_site_label_D
_geom_hbond_atom_site_label_H
_geom_hbond_atom_site_label_A
_geom_hbond_distance_DH
_geom_hbond_distance_HA
_geom_hbond_distance_DA
_geom_hbond_angle_DHA
_geom_hbond_site_symmetry_A
N1 H0B N3 0.86(3) 2.32(3) 3.097(4) 150(3) 1_556
N1 H0A N4 0.90(5) 2.05(5) 2.938(5) 166(4) 3_466
